data_4301011
loop_
_publ_author_name
'Beloso, Inmaculada'
'Castro, Jes\'us'
'Garc\'ia-V\'azquez, Jos\'e A.'
'P\'erez-Lourido, Paulo'
'Romero, Jaime'
'Sousa, Antonio'

_publ_section_title
;
 Electrochemical Synthesis and Structural Characterization of Silver(I)
 Complexes ofN-2-Pyridyl Sulfonamide Ligands with Different Nuclearity:
 Influence of the Steric Hindrance at the Pyridine Ring and the Sulfonamide
 Group on the Structure of the Complexes
;
_journal_coden_ASTM INOCAJ
_journal_issue 2
_journal_name_full 'Inorganic Chemistry'
_journal_page_first 336
_journal_page_last 351
_journal_paper_doi 10.1021/ic0490268
_journal_volume 44
_journal_year 2005
_chemical_formula_moiety 'C13 H14 N2 O2 S'
_chemical_formula_sum 'C13 H14 N2 O2 S'
_chemical_formula_weight 262.32
_chemical_name_common (4-methylphenyl)sulfonyl)-imino-1H-4-methyl-2-pyridine
_space_group_IT_number 14
_symmetry_cell_setting monoclinic
_symmetry_space_group_name_Hall '-P 2yn'
_symmetry_space_group_name_H-M 'P 1 21/n 1'
_cell_angle_alpha 90.00
_cell_angle_beta 102.689(2)
_cell_angle_gamma 90.00
_cell_formula_units_Z 8
_cell_length_a 10.8901(9)
_cell_length_b 15.5093(13)
_cell_length_c 15.8472(14)
_cell_measurement_temperature 293(2)
_cell_volume 2611.2(4)
_diffrn_ambient_temperature 293(2)
_exptl_crystal_density_diffrn 1.335
_cod_duplicate_entry 4308411
_cod_depositor_comments
;
The following automatic conversions were performed:
'_symmetry_cell_setting' value 'Monoclinic' changed to 'monoclinic'
according to '/home/saulius/struct/CIF-dictionaries/cif_core.dic'
dictionary named 'cif_core.dic' version 2.4.1 from 2010-06-29.

Automatic conversion script
Id: cif_fix_enum 1527 2010-12-29 10:47:43Z saulius 
;
_cod_original_sg_symbol_Hall '-P 2yn '
_cod_original_sg_symbol_H-M 'P 21/n'
_cod_database_code 4301011

loop_
_symmetry_equiv_pos_as_xyz
'x, y, z'
'-x+1/2, y+1/2, -z+1/2'
'-x, -y, -z'
'x-1/2, -y-1/2, z-1/2'

loop_
_atom_site_label
_atom_site_type_symbol
_atom_site_fract_x
_atom_site_fract_y
_atom_site_fract_z
_atom_site_U_iso_or_equiv
_atom_site_adp_type
_atom_site_occupancy
_atom_site_symmetry_multiplicity
_atom_site_calc_flag
_atom_site_refinement_flags
_atom_site_disorder_assembly
_atom_site_disorder_group
S1 S 0.19691(7) 0.22412(5) 0.68535(5) 0.0641(2) Uani 1 1 d . . .
O11 O 0.08115(16) 0.17532(11) 0.66379(11) 0.0772(6) Uani 1 1 d . . .
O12 O 0.23459(15) 0.26983(11) 0.61549(11) 0.0697(6) Uani 1 1 d . . .
N11 N 0.4238(2) 0.06745(16) 0.82022(16) 0.0564(7) Uani 1 1 d . . .
H1 H 0.488(2) 0.0835(15) 0.7970(15) 0.065(10) Uiso 1 1 d . . .
N12 N 0.31695(18) 0.16725(13) 0.72823(14) 0.0566(6) Uani 1 1 d . . .
C11 C 0.4398(3) 0.00381(18) 0.87983(18) 0.0625(8) Uani 1 1 d . . .
H11 H 0.5185 -0.0217 0.8979 0.075 Uiso 1 1 calc R . .
C12 C 0.3433(3) -0.02301(17) 0.91320(17) 0.0619(8) Uani 1 1 d . . .
H12 H 0.3547 -0.0671 0.9539 0.074 Uiso 1 1 calc R . .
C13 C 0.2249(3) 0.01632(18) 0.88597(17) 0.0538(8) Uani 1 1 d . . .
C14 C 0.2111(2) 0.08063(17) 0.82505(17) 0.0540(7) Uani 1 1 d . . .
H14 H 0.1329 0.1067 0.8069 0.065 Uiso 1 1 calc R . .
C15 C 0.3119(3) 0.10822(18) 0.78925(18) 0.0531(8) Uani 1 1 d . . .
C16 C 0.1137(2) -0.01375(17) 0.92099(17) 0.0761(9) Uani 1 1 d . . .
H16A H 0.0456 0.0264 0.9045 0.114 Uiso 1 1 calc R . .
H16B H 0.1376 -0.0171 0.9829 0.114 Uiso 1 1 calc R . .
H16C H 0.0874 -0.0696 0.8978 0.114 Uiso 1 1 calc R . .
C17 C 0.1792(3) 0.30228(18) 0.76311(17) 0.0562(8) Uani 1 1 d . . .
C18 C 0.0782(3) 0.3009(2) 0.8035(2) 0.0758(10) Uani 1 1 d . . .
H18 H 0.0177 0.2578 0.7908 0.091 Uiso 1 1 calc R . .
C19 C 0.0690(3) 0.3649(3) 0.8630(2) 0.0849(11) Uani 1 1 d . . .
H19 H 0.0023 0.3632 0.8908 0.102 Uiso 1 1 calc R . .
C110 C 0.1554(3) 0.4307(2) 0.8821(2) 0.0770(10) Uani 1 1 d . . .
C111 C 0.2537(3) 0.4305(2) 0.8408(2) 0.0768(10) Uani 1 1 d . . .
H111 H 0.3132 0.4744 0.8526 0.092 Uiso 1 1 calc R . .
C112 C 0.2669(3) 0.3671(2) 0.78201(19) 0.0667(9) Uani 1 1 d . . .
H112 H 0.3350 0.3683 0.7554 0.080 Uiso 1 1 calc R . .
C113 C 0.1409(3) 0.5000(2) 0.9467(2) 0.1162(13) Uani 1 1 d . . .
H11A H 0.0565 0.5220 0.9328 0.174 Uiso 1 1 calc R . .
H11B H 0.1991 0.5459 0.9444 0.174 Uiso 1 1 calc R . .
H11C H 0.1580 0.4758 1.0039 0.174 Uiso 1 1 calc R . .
H2 H 0.4504(18) 0.1918(15) 0.6631(14) 0.068(10) Uiso 1 1 d D . .
S2 S 0.76105(7) 0.07853(5) 0.79817(5) 0.0622(2) Uani 1 1 d . . .
O21 O 0.72428(15) 0.03984(11) 0.87145(11) 0.0710(6) Uani 1 1 d . . .
O22 O 0.86695(15) 0.13778(11) 0.81574(11) 0.0701(6) Uani 1 1 d . . .
N21 N 0.5175(2) 0.20475(15) 0.63839(16) 0.0569(7) Uani 1 1 d D . .
N22 N 0.63436(18) 0.12095(13) 0.74292(14) 0.0568(6) Uani 1 1 d . . .
C21 C 0.4940(3) 0.25664(19) 0.56784(19) 0.0684(9) Uani 1 1 d . . .
H21 H 0.4123 0.2750 0.5447 0.082 Uiso 1 1 calc R . .
C22 C 0.5887(3) 0.28171(18) 0.53097(18) 0.0747(9) Uani 1 1 d . . .
H22 H 0.5728 0.3176 0.4828 0.090 Uiso 1 1 calc R . .
C23 C 0.7112(3) 0.25302(19) 0.5660(2) 0.0668(9) Uani 1 1 d . . .
C24 C 0.7325(3) 0.20023(17) 0.63706(18) 0.0623(8) Uani 1 1 d . . .
H24 H 0.8142 0.1820 0.6609 0.075 Uiso 1 1 calc R . .
C25 C 0.6336(3) 0.17303(17) 0.67467(19) 0.0540(8) Uani 1 1 d . . .
C26 C 0.8190(2) 0.28100(19) 0.52598(18) 0.0995(12) Uani 1 1 d . . .
H26A H 0.8036 0.2619 0.4670 0.149 Uiso 1 1 calc R . .
H26B H 0.8961 0.2561 0.5578 0.149 Uiso 1 1 calc R . .
H26C H 0.8257 0.3427 0.5278 0.149 Uiso 1 1 calc R . .
C27 C 0.8016(2) -0.00645(19) 0.73554(17) 0.0536(8) Uani 1 1 d . . .
C28 C 0.7458(2) -0.0857(2) 0.73728(18) 0.0710(9) Uani 1 1 d . . .
H28 H 0.6874 -0.0939 0.7714 0.085 Uiso 1 1 calc R . .
C29 C 0.7758(3) -0.1532(2) 0.6887(2) 0.0774(10) Uani 1 1 d . . .
H29 H 0.7371 -0.2064 0.6909 0.093 Uiso 1 1 calc R . .
C210 C 0.8610(3) -0.1438(2) 0.6376(2) 0.0696(9) Uani 1 1 d . . .
C211 C 0.9154(3) -0.0639(2) 0.63526(19) 0.0763(10) Uani 1 1 d . . .
H211 H 0.9718 -0.0555 0.5997 0.092 Uiso 1 1 calc R . .
C212 C 0.8882(3) 0.0043(2) 0.6846(2) 0.0713(9) Uani 1 1 d . . .
H212 H 0.9282 0.0571 0.6834 0.086 Uiso 1 1 calc R . .
C213 C 0.8983(3) -0.2184(2) 0.58667(19) 0.1017(11) Uani 1 1 d . . .
H21A H 0.8998 -0.1994 0.5292 0.152 Uiso 1 1 calc R . .
H21B H 0.8384 -0.2643 0.5837 0.152 Uiso 1 1 calc R . .
H21C H 0.9804 -0.2387 0.6148 0.152 Uiso 1 1 calc R . .

loop_
_atom_site_aniso_label
_atom_site_aniso_U_11
_atom_site_aniso_U_22
_atom_site_aniso_U_33
_atom_site_aniso_U_23
_atom_site_aniso_U_13
_atom_site_aniso_U_12
S1 0.0484(5) 0.0713(6) 0.0693(6) 0.0177(5) 0.0055(4) 0.0006(5)
O11 0.0518(12) 0.0855(15) 0.0857(15) 0.0127(11) -0.0034(11) -0.0150(11)
O12 0.0673(13) 0.0800(14) 0.0630(13) 0.0241(11) 0.0169(10) 0.0061(11)
N11 0.0475(18) 0.0595(19) 0.0620(18) 0.0101(13) 0.0116(14) -0.0061(15)
N12 0.0484(15) 0.0560(16) 0.0654(17) 0.0209(13) 0.0123(12) 0.0024(12)
C11 0.056(2) 0.060(2) 0.067(2) 0.0136(17) 0.0048(17) 0.0013(17)
C12 0.064(2) 0.058(2) 0.060(2) 0.0122(15) 0.0076(18) -0.0058(18)
C13 0.056(2) 0.051(2) 0.053(2) -0.0046(15) 0.0084(16) -0.0069(17)
C14 0.0458(18) 0.056(2) 0.059(2) 0.0041(16) 0.0088(15) -0.0013(16)
C15 0.0453(19) 0.050(2) 0.060(2) 0.0007(15) 0.0022(17) 0.0010(17)
C16 0.069(2) 0.085(2) 0.077(2) 0.0184(17) 0.0233(17) -0.0132(18)
C17 0.0429(19) 0.065(2) 0.060(2) 0.0182(16) 0.0090(16) 0.0089(17)
C18 0.050(2) 0.079(3) 0.101(3) 0.020(2) 0.023(2) -0.0030(18)
C19 0.067(3) 0.100(3) 0.099(3) 0.013(2) 0.043(2) 0.017(2)
C110 0.071(3) 0.082(3) 0.077(3) 0.017(2) 0.016(2) 0.014(2)
C111 0.064(2) 0.081(3) 0.084(3) 0.009(2) 0.013(2) -0.007(2)
C112 0.049(2) 0.080(3) 0.073(2) 0.0100(19) 0.0184(17) -0.002(2)
C113 0.128(3) 0.114(3) 0.111(3) -0.012(3) 0.036(2) 0.030(2)
S2 0.0514(5) 0.0665(6) 0.0664(6) 0.0119(5) 0.0082(4) 0.0043(5)
O21 0.0662(13) 0.0862(15) 0.0617(13) 0.0230(11) 0.0163(10) 0.0099(11)
O22 0.0477(12) 0.0674(14) 0.0895(15) 0.0006(11) 0.0024(10) -0.0120(11)
N21 0.0470(18) 0.0589(18) 0.0666(19) 0.0120(13) 0.0166(15) 0.0025(14)
N22 0.0428(14) 0.0606(16) 0.0654(17) 0.0217(13) 0.0083(12) 0.0083(12)
C21 0.061(2) 0.070(2) 0.072(2) 0.0196(18) 0.0098(18) 0.0092(18)
C22 0.076(2) 0.080(2) 0.070(2) 0.0254(18) 0.021(2) 0.008(2)
C23 0.059(2) 0.071(2) 0.072(2) 0.0118(18) 0.0182(18) 0.0016(18)
C24 0.048(2) 0.067(2) 0.071(2) 0.0145(17) 0.0113(17) 0.0033(17)
C25 0.0431(19) 0.052(2) 0.062(2) 0.0008(16) 0.0020(17) 0.0035(17)
C26 0.073(2) 0.129(3) 0.101(3) 0.047(2) 0.029(2) -0.001(2)
C27 0.0407(18) 0.057(2) 0.062(2) 0.0135(16) 0.0086(15) -0.0033(16)
C28 0.062(2) 0.072(2) 0.085(2) 0.011(2) 0.0291(18) -0.006(2)
C29 0.073(2) 0.063(2) 0.095(3) 0.001(2) 0.017(2) -0.009(2)
C210 0.059(2) 0.078(3) 0.067(2) 0.005(2) 0.0034(19) 0.010(2)
C211 0.059(2) 0.094(3) 0.082(3) 0.013(2) 0.0288(18) 0.006(2)
C212 0.050(2) 0.069(3) 0.096(3) 0.011(2) 0.0189(19) -0.0030(18)
C213 0.110(3) 0.104(3) 0.088(3) -0.019(2) 0.016(2) 0.016(2)

loop_
_geom_bond_atom_site_label_1
_geom_bond_atom_site_label_2
_geom_bond_distance
_geom_bond_site_symmetry_2
_geom_bond_publ_flag
S1 O11 1.4455(17) . ?
S1 O12 1.4478(17) . ?
S1 N12 1.600(2) . ?
S1 C17 1.769(3) . ?
N11 C11 1.351(3) . ?
N11 C15 1.365(3) . ?
N11 H1 0.89(2) . ?
N12 C15 1.341(3) . ?
C11 C12 1.341(3) . ?
C11 H11 0.9300 . ?
C12 C13 1.406(3) . ?
C12 H12 0.9300 . ?
C13 C14 1.373(3) . ?
C13 C16 1.512(3) . ?
C14 C15 1.409(3) . ?
C14 H14 0.9300 . ?
C16 H16A 0.9600 . ?
C16 H16B 0.9600 . ?
C16 H16C 0.9600 . ?
C17 C112 1.373(3) . ?
C17 C18 1.389(3) . ?
C18 C19 1.387(4) . ?
C18 H18 0.9300 . ?
C19 C110 1.376(4) . ?
C19 H19 0.9300 . ?
C110 C111 1.372(4) . ?
C110 C113 1.516(4) . ?
C111 C112 1.384(4) . ?
C111 H111 0.9300 . ?
C112 H112 0.9300 . ?
C113 H11A 0.9600 . ?
C113 H11B 0.9600 . ?
C113 H11C 0.9600 . ?
S2 O21 1.4398(17) . ?
S2 O22 1.4529(16) . ?
S2 N22 1.6038(19) . ?
S2 C27 1.764(3) . ?
N21 C21 1.356(3) . ?
N21 C25 1.361(3) . ?
N21 H2 0.924(16) . ?
N22 C25 1.348(3) . ?
C21 C22 1.349(3) . ?
C21 H21 0.9300 . ?
C22 C23 1.400(3) . ?
C22 H22 0.9300 . ?
C23 C24 1.370(3) . ?
C23 C26 1.516(3) . ?
C24 C25 1.405(3) . ?
C24 H24 0.9300 . ?
C26 H26A 0.9600 . ?
C26 H26B 0.9600 . ?
C26 H26C 0.9600 . ?
C27 C28 1.375(3) . ?
C27 C212 1.380(3) . ?
C28 C29 1.380(4) . ?
C28 H28 0.9300 . ?
C29 C210 1.367(4) . ?
C29 H29 0.9300 . ?
C210 C211 1.378(4) . ?
C210 C213 1.516(4) . ?
C211 C212 1.385(4) . ?
C211 H211 0.9300 . ?
C212 H212 0.9300 . ?
C213 H21A 0.9600 . ?
C213 H21B 0.9600 . ?
C213 H21C 0.9600 . ?

loop_
_cod_related_entry_id
_cod_related_entry_database
_cod_related_entry_code
1 ChemSpider 357474
